data_2228182
loop_
_publ_author_name
'Yang, Feng'
'Liu, Xu-Hui'
'Zhao, Cheng-Qiang'

_publ_section_title
;
 <i>catena</i>-Poly[cobalt(II)-bis(\m-2-aminoethanesulfonato)-\k^3^<i>N</i>,<i>O</i>:<i>O</i>';\k^3^<i>O</i>:<i>N</i>,<i>O</i>']
;
_journal_coeditor_code ZQ2061
_journal_issue 10
_journal_name_full 'Acta Crystallographica Section E'
_journal_page_first m1343
_journal_page_last m1344
_journal_paper_doi 10.1107/S1600536810038481
_journal_volume 66
_journal_year 2010
_chemical_formula_iupac '[Co (C2 H6 N O3 S)2]'
_chemical_formula_moiety 'C4 H12 Co N2 O6 S2'
_chemical_formula_sum 'C4 H12 Co N2 O6 S2'
_chemical_formula_weight 307.21
_chemical_name_systematic
;
<i>catena</i>-Poly[cobalt(II)-bis(\m-2-aminoethanesulfonato)-
\k^3^<i>N</i>,<i>O</i>:<i>O</i>';\k^3^<i>O</i>:<i>N</i>,<i>O</i>']
;
_space_group_IT_number 14
_symmetry_cell_setting monoclinic
_symmetry_space_group_name_Hall '-P 2yn'
_symmetry_space_group_name_H-M 'P 1 21/n 1'
_atom_sites_solution_hydrogens geom
_atom_sites_solution_primary direct
_atom_sites_solution_secondary difmap
_audit_creation_method SHELXL-97
_cell_angle_alpha 90.00
_cell_angle_beta 97.542(6)
_cell_angle_gamma 90.00
_cell_formula_units_Z 2
_cell_length_a 5.139(2)
_cell_length_b 8.278(4)
_cell_length_c 11.737(5)
_cell_measurement_reflns_used 717
_cell_measurement_temperature 293(2)
_cell_measurement_theta_max 27.61
_cell_measurement_theta_min 2.46
_cell_volume 495.0(4)
_computing_cell_refinement 'SAINT (Bruker, 1999)'
_computing_data_collection 'SMART (Bruker, 1999)'
_computing_data_reduction 'SAINT (Bruker, 1999)'
_computing_molecular_graphics 'SHELXTL (Sheldrick, 2008)'
_computing_publication_material 'SHELXTL (Sheldrick, 2008)'
_computing_structure_refinement 'SHELXL97 (Sheldrick, 2008)'
_computing_structure_solution 'SHELXS97 (Sheldrick, 2008)'
_diffrn_ambient_temperature 293(2)
_diffrn_measured_fraction_theta_full 0.997
_diffrn_measured_fraction_theta_max 0.997
_diffrn_measurement_device_type 'Bruker SMART APEX CCD area-detector'
_diffrn_measurement_method '\f and \w scans'
_diffrn_radiation_monochromator graphite
_diffrn_radiation_source 'fine-focus sealed tube'
_diffrn_radiation_type MoK\a
_diffrn_radiation_wavelength 0.71073
_diffrn_reflns_av_R_equivalents 0.0318
_diffrn_reflns_av_sigmaI/netI 0.0241
_diffrn_reflns_limit_h_max 6
_diffrn_reflns_limit_h_min -5
_diffrn_reflns_limit_k_max 10
_diffrn_reflns_limit_k_min -10
_diffrn_reflns_limit_l_max 11
_diffrn_reflns_limit_l_min -14
_diffrn_reflns_number 2173
_diffrn_reflns_theta_full 25.99
_diffrn_reflns_theta_max 25.99
_diffrn_reflns_theta_min 3.02
_exptl_absorpt_coefficient_mu 2.166
_exptl_absorpt_correction_T_max 0.805
_exptl_absorpt_correction_T_min 0.527
_exptl_absorpt_correction_type multi-scan
_exptl_absorpt_process_details '(SADABS; Bruker, 1999)'
_exptl_crystal_colour red
_exptl_crystal_density_diffrn 2.061
_exptl_crystal_density_method 'not measured'
_exptl_crystal_description prism
_exptl_crystal_F_000 314
_exptl_crystal_size_max 0.45
_exptl_crystal_size_mid 0.25
_exptl_crystal_size_min 0.10
_refine_diff_density_max 0.607
_refine_diff_density_min -0.741
_refine_ls_extinction_coef 0.060(5)
_refine_ls_extinction_expression Fc^*^=kFc[1+0.001xFc^2^\l^3^/sin(2\q)]^-1/4^
_refine_ls_extinction_method 'SHELXL97 (Sheldrick, 2008)'
_refine_ls_goodness_of_fit_ref 1.112
_refine_ls_hydrogen_treatment mixed
_refine_ls_matrix_type full
_refine_ls_number_parameters 77
_refine_ls_number_reflns 974
_refine_ls_number_restraints 0
_refine_ls_restrained_S_all 1.112
_refine_ls_R_factor_all 0.0317
_refine_ls_R_factor_gt 0.0307
_refine_ls_shift/su_max 0.004
_refine_ls_shift/su_mean 0.001
_refine_ls_structure_factor_coef Fsqd
_refine_ls_weighting_details 'w=1/[\s^2^(Fo^2^)+(0.0517P)^2^+0.2690P] where P=(Fo^2^+2Fc^2^)/3'
_refine_ls_weighting_scheme calc
_refine_ls_wR_factor_gt 0.0819
_refine_ls_wR_factor_ref 0.0826
_reflns_number_gt 931
_reflns_number_total 974
_reflns_threshold_expression I>2\s(I)
_cod_data_source_file zq2061.cif
_cod_data_source_block I
_cod_original_sg_symbol_H-M 'P 21/n'
_cod_database_code 2228182
_cod_database_fobs_code 2228182

loop_
_symmetry_equiv_pos_as_xyz
'x, y, z'
'-x+1/2, y+1/2, -z+1/2'
'-x, -y, -z'
'x-1/2, -y-1/2, z-1/2'

loop_
_atom_site_type_symbol
_atom_site_label
_atom_site_fract_x
_atom_site_fract_y
_atom_site_fract_z
_atom_site_U_iso_or_equiv
_atom_site_adp_type
_atom_site_calc_flag
_atom_site_refinement_flags
_atom_site_occupancy
_atom_site_disorder_assembly
_atom_site_disorder_group
Co Co1 0.0000 1.0000 1.0000 0.0180(2) Uani d S 1 . .
S S1 0.46596(10) 0.95782(7) 0.81328(4) 0.0169(2) Uani d . 1 . .
O O1 0.6587(3) 1.0572(2) 0.88479(14) 0.0225(4) Uani d . 1 . .
O O2 0.2126(3) 0.9583(3) 0.85700(15) 0.0258(4) Uani d . 1 . .
O O3 0.4389(4) 1.0020(2) 0.69293(16) 0.0270(5) Uani d . 1 . .
C C1 0.5838(5) 0.7567(3) 0.82176(19) 0.0235(5) Uani d . 1 . .
H H1A 0.4506 0.6868 0.7816 0.028 Uiso calc R 1 . .
H H1B 0.7377 0.7502 0.7822 0.028 Uiso calc R 1 . .
C C2 0.6547(4) 0.6942(3) 0.9429(2) 0.0239(5) Uani d . 1 . .
H H2A 0.5260 0.7317 0.9904 0.029 Uiso calc R 1 . .
H H2B 0.6508 0.5771 0.9423 0.029 Uiso calc R 1 . .
N N1 0.9179(4) 0.7500(3) 0.99249(18) 0.0209(4) Uani d . 1 . .
H H1C 1.028(6) 0.708(4) 0.952(3) 0.025 Uiso d . 1 . .
H H1D 0.958(5) 0.710(4) 1.060(3) 0.025 Uiso d . 1 . .

loop_
_atom_site_aniso_label
_atom_site_aniso_U_11
_atom_site_aniso_U_22
_atom_site_aniso_U_33
_atom_site_aniso_U_12
_atom_site_aniso_U_13
_atom_site_aniso_U_23
Co1 0.0176(3) 0.0184(3) 0.0184(3) -0.00135(15) 0.00344(18) -0.00035(15)
S1 0.0165(3) 0.0198(3) 0.0151(3) 0.0000(2) 0.0049(2) -0.0009(2)
O1 0.0242(8) 0.0185(8) 0.0244(8) -0.0001(7) 0.0018(6) -0.0018(7)
O2 0.0201(9) 0.0356(10) 0.0236(9) 0.0009(7) 0.0094(7) 0.0004(7)
O3 0.0310(10) 0.0332(11) 0.0176(9) 0.0002(7) 0.0060(7) 0.0020(6)
C1 0.0257(12) 0.0195(11) 0.0251(12) 0.0017(9) 0.0029(9) -0.0067(9)
C2 0.0247(12) 0.0182(11) 0.0299(12) -0.0026(9) 0.0083(9) 0.0021(9)
N1 0.0229(10) 0.0208(10) 0.0195(9) -0.0010(9) 0.0042(7) 0.0016(8)

loop_
_atom_type_symbol
_atom_type_description
_atom_type_scat_dispersion_real
_atom_type_scat_dispersion_imag
_atom_type_scat_source
C C 0.0033 0.0016 'International Tables Vol C Tables 4.2.6.8 and 6.1.1.4'
H H 0.0000 0.0000 'International Tables Vol C Tables 4.2.6.8 and 6.1.1.4'
N N 0.0061 0.0033 'International Tables Vol C Tables 4.2.6.8 and 6.1.1.4'
O O 0.0106 0.0060 'International Tables Vol C Tables 4.2.6.8 and 6.1.1.4'
S S 0.1246 0.1234 'International Tables Vol C Tables 4.2.6.8 and 6.1.1.4'
Co Co 0.3494 0.9721 'International Tables Vol C Tables 4.2.6.8 and 6.1.1.4'

loop_
_geom_angle_atom_site_label_1
_geom_angle_atom_site_label_2
_geom_angle_atom_site_label_3
_geom_angle_site_symmetry_1
_geom_angle_site_symmetry_3
_geom_angle
_geom_angle_publ_flag
N1 Co1 N1 1_455 3_677 180.0000(10) ?
N1 Co1 O1 1_455 1_455 92.76(7) ?
N1 Co1 O1 3_677 1_455 87.24(7) ?
N1 Co1 O1 1_455 3_677 87.24(7) ?
N1 Co1 O1 3_677 3_677 92.76(7) ?
O1 Co1 O1 1_455 3_677 180.0000(10) ?
N1 Co1 O2 1_455 . 85.93(8) ?
N1 Co1 O2 3_677 . 94.07(8) ?
O1 Co1 O2 1_455 . 90.03(7) ?
O1 Co1 O2 3_677 . 89.97(7) ?
N1 Co1 O2 1_455 3_577 94.07(8) ?
N1 Co1 O2 3_677 3_577 85.93(8) ?
O1 Co1 O2 1_455 3_577 89.97(7) ?
O1 Co1 O2 3_677 3_577 90.03(7) ?
O2 Co1 O2 . 3_577 180.0000(10) ?
O3 S1 O2 . . 111.46(11) ?
O3 S1 O1 . . 112.86(11) ?
O2 S1 O1 . . 111.35(11) ?
O3 S1 C1 . . 106.30(10) ?
O2 S1 C1 . . 107.27(12) ?
O1 S1 C1 . . 107.20(11) ?
S1 O1 Co1 . 1_655 132.83(11) ?
S1 O2 Co1 . . 147.49(11) ?
C2 C1 S1 . . 114.40(16) ?
C2 C1 H1A . . 108.7 ?
S1 C1 H1A . . 108.7 ?
C2 C1 H1B . . 108.7 ?
S1 C1 H1B . . 108.7 ?
H1A C1 H1B . . 107.6 ?
N1 C2 C1 . . 111.05(18) ?
N1 C2 H2A . . 109.4 ?
C1 C2 H2A . . 109.4 ?
N1 C2 H2B . . 109.4 ?
C1 C2 H2B . . 109.4 ?
H2A C2 H2B . . 108.0 ?
C2 N1 Co1 . 1_655 119.40(15) ?
C2 N1 H1C . . 107(2) ?
Co1 N1 H1C 1_655 . 106(2) ?
C2 N1 H1D . . 109.7(19) ?
Co1 N1 H1D 1_655 . 109(2) ?
H1C N1 H1D . . 105(3) ?

loop_
_geom_bond_atom_site_label_1
_geom_bond_atom_site_label_2
_geom_bond_site_symmetry_2
_geom_bond_distance
_geom_bond_publ_flag
Co1 N1 1_455 2.112(2) y
Co1 N1 3_677 2.112(2) y
Co1 O1 1_455 2.1231(18) y
Co1 O1 3_677 2.1231(18) y
Co1 O2 . 2.1473(18) y
Co1 O2 3_577 2.1473(18) y
S1 O3 . 1.4481(19) ?
S1 O2 . 1.4610(17) ?
S1 O1 . 1.4642(18) ?
S1 C1 . 1.769(3) ?
O1 Co1 1_655 2.1231(18) ?
C1 C2 . 1.512(3) ?
C1 H1A . 0.9700 ?
C1 H1B . 0.9700 ?
C2 N1 . 1.475(3) ?
C2 H2A . 0.9700 ?
C2 H2B . 0.9700 ?
N1 Co1 1_655 2.112(2) ?
N1 H1C . 0.86(3) ?
N1 H1D . 0.86(3) ?

loop_
_geom_hbond_atom_site_label_D
_geom_hbond_atom_site_label_H
_geom_hbond_atom_site_label_A
_geom_hbond_site_symmetry_A
_geom_hbond_distance_DH
_geom_hbond_distance_HA
_geom_hbond_distance_DA
_geom_hbond_angle_DHA
N1 H1C O3 2_646 0.86(3) 2.43(3) 3.148(3) 142(3)
N1 H1D O3 4_676 0.86(3) 2.35(3) 3.135(3) 151(3)
